data_2214594
loop_
_publ_author_name
'Butcher, Ray J.'
'Jasinski, Jerry P.'
'Narayana, B.'
'Lakshmana, K.'
'Yathirajan, H. S.'

_publ_section_title
;
 (2<i>E</i>)-3-(4-Fluorophenyl)-1-(3-hydroxyphenyl)prop-2-en-1-one
;
_journal_coeditor_code CI2418
_journal_issue 8
_journal_name_full 'Acta Crystallographica Section E'
_journal_page_first o3586
_journal_page_last o3586
_journal_paper_doi 10.1107/S1600536807034964
_journal_volume 63
_journal_year 2007
_chemical_formula_iupac 'C15 H11 F O2'
_chemical_formula_moiety 'C15 H11 F O2'
_chemical_formula_sum 'C15 H11 F O2'
_chemical_formula_weight 242.24
_chemical_name_systematic
;
(2E)-3-(4-Fluorophenyl)-1-(3-hydroxyphenyl)prop-2-en-1-one
;
_space_group_IT_number 14
_symmetry_cell_setting monoclinic
_symmetry_space_group_name_Hall '-P 2yn'
_symmetry_space_group_name_H-M 'P 1 21/n 1'
_atom_sites_solution_hydrogens geom
_atom_sites_solution_primary direct
_atom_sites_solution_secondary difmap
_cell_angle_alpha 90.00
_cell_angle_beta 104.311(6)
_cell_angle_gamma 90.00
_cell_formula_units_Z 4
_cell_length_a 7.4149(4)
_cell_length_b 11.3162(6)
_cell_length_c 14.7472(8)
_cell_measurement_reflns_used 5107
_cell_measurement_temperature 203
_cell_measurement_theta_max 32.5187
_cell_measurement_theta_min 4.8403
_cell_volume 1199.02(12)
_computing_cell_refinement CrysAlisPro
_computing_data_collection 'CrysAlisPro (Oxford Diffraction, 2007)'
_computing_data_reduction CrysAlisPro
_computing_molecular_graphics 'ORTEP-3 (Farrugia, 1997)'
_computing_publication_material 'WinGX (Farrugia, 1999)'
_computing_structure_refinement 'SHELXL97 (Sheldrick, 1997)'
_computing_structure_solution 'SHELXS97 (Sheldrick, 1997)'
_diffrn_ambient_temperature 203
_diffrn_detector_area_resol_mean 10.5081
_diffrn_measured_fraction_theta_full 0.992
_diffrn_measured_fraction_theta_max 0.935
_diffrn_measurement_device_type 'Oxford Diffraction Gemini R'
_diffrn_measurement_method '\f and \w'
_diffrn_radiation_monochromator graphite
_diffrn_radiation_source 'fine-focus sealed tube'
_diffrn_radiation_type MoK\a
_diffrn_radiation_wavelength 0.71073
_diffrn_reflns_av_R_equivalents 0.0415
_diffrn_reflns_av_sigmaI/netI 0.0654
_diffrn_reflns_limit_h_max 11
_diffrn_reflns_limit_h_min -11
_diffrn_reflns_limit_k_max 17
_diffrn_reflns_limit_k_min -16
_diffrn_reflns_limit_l_max 22
_diffrn_reflns_limit_l_min -21
_diffrn_reflns_number 16754
_diffrn_reflns_theta_full 25.00
_diffrn_reflns_theta_max 32.46
_diffrn_reflns_theta_min 4.84
_diffrn_standards_decay_% 0
_diffrn_standards_interval_count 50
_diffrn_standards_number 2
_exptl_absorpt_coefficient_mu 0.099
_exptl_absorpt_correction_T_max 1.00000
_exptl_absorpt_correction_T_min 0.64338
_exptl_absorpt_correction_type multi-scan
_exptl_absorpt_process_details '(CrysAlis RED; Oxford Diffraction, 2007)'
_exptl_crystal_colour colourless
_exptl_crystal_density_diffrn 1.342
_exptl_crystal_density_method 'not measured'
_exptl_crystal_description prism
_exptl_crystal_F_000 504
_exptl_crystal_size_max 0.59
_exptl_crystal_size_mid 0.47
_exptl_crystal_size_min 0.31
_refine_diff_density_max 0.253
_refine_diff_density_min -0.166
_refine_ls_extinction_method none
_refine_ls_goodness_of_fit_ref 1.056
_refine_ls_hydrogen_treatment constr
_refine_ls_matrix_type full
_refine_ls_number_parameters 164
_refine_ls_number_reflns 4038
_refine_ls_number_restraints 0
_refine_ls_restrained_S_all 1.056
_refine_ls_R_factor_all 0.1053
_refine_ls_R_factor_gt 0.0459
_refine_ls_shift/su_max 0.001
_refine_ls_shift/su_mean 0.000
_refine_ls_structure_factor_coef Fsqd
_refine_ls_weighting_details 'calc w = 1/[\s^2^(Fo^2^)+(0.0687P)^2^] where P=(Fo^2^+2Fc^2^)/3'
_refine_ls_weighting_scheme calc
_refine_ls_wR_factor_gt 0.1113
_refine_ls_wR_factor_ref 0.1449
_reflns_number_gt 1916
_reflns_number_total 4038
_reflns_threshold_expression I>2\s(I)
_cod_data_source_file ci2418.cif
_cod_data_source_block I
_cod_original_cell_volume 1199.01(11)
_cod_original_sg_symbol_H-M 'P 21/n'
_cod_database_code 2214594
_cod_database_fobs_code 2214594

loop_
_symmetry_equiv_pos_as_xyz
'x, y, z'
'-x+1/2, y+1/2, -z+1/2'
'-x, -y, -z'
'x-1/2, -y-1/2, z-1/2'

loop_
_atom_site_type_symbol
_atom_site_label
_atom_site_fract_x
_atom_site_fract_y
_atom_site_fract_z
_atom_site_U_iso_or_equiv
_atom_site_adp_type
_atom_site_calc_flag
_atom_site_refinement_flags
_atom_site_occupancy
F F 0.53494(15) 0.34667(10) -0.46126(6) 0.0827(4) Uani d . 1
O O1 0.71674(13) 0.81902(9) 0.33109(6) 0.0491(3) Uani d . 1
H H1 0.6731 0.8786 0.3507 0.059 Uiso d . 1
O O2 0.83919(12) 0.53556(8) 0.10376(6) 0.0449(3) Uani d . 1
C C1 0.65119(16) 0.70409(10) 0.09520(8) 0.0318(3) Uani d . 1
C C2 0.71346(16) 0.71937(11) 0.19185(8) 0.0339(3) Uani d . 1
H H2A 0.7999 0.6658 0.2270 0.041 Uiso calc R 1
C C3 0.65035(17) 0.81164(12) 0.23650(8) 0.0360(3) Uani d . 1
C C4 0.52401(19) 0.89189(12) 0.18486(9) 0.0436(3) Uani d . 1
H H4A 0.4812 0.9555 0.2148 0.052 Uiso calc R 1
C C5 0.4616(2) 0.87745(13) 0.08907(10) 0.0488(4) Uani d . 1
H H5A 0.3759 0.9317 0.0543 0.059 Uiso calc R 1
C C6 0.52293(19) 0.78494(12) 0.04362(9) 0.0426(3) Uani d . 1
H H6A 0.4790 0.7762 -0.0215 0.051 Uiso calc R 1
C C7 0.72278(15) 0.60043(10) 0.05300(8) 0.0321(3) Uani d . 1
C C8 0.65602(16) 0.57558(11) -0.04758(8) 0.0327(3) Uani d . 1
H H8A 0.5600 0.6220 -0.0841 0.039 Uiso calc R 1
C C9 0.72904(16) 0.48853(11) -0.08792(9) 0.0347(3) Uani d . 1
H H9A 0.8244 0.4445 -0.0485 0.042 Uiso calc R 1
C C10 0.67813(16) 0.45384(11) -0.18606(9) 0.0344(3) Uani d . 1
C C11 0.54868(19) 0.51720(12) -0.25370(9) 0.0427(3) Uani d . 1
H H11A 0.4933 0.5852 -0.2358 0.051 Uiso calc R 1
C C12 0.5007(2) 0.48226(14) -0.34577(10) 0.0523(4) Uani d . 1
H H12A 0.4133 0.5252 -0.3908 0.063 Uiso calc R 1
C C13 0.5838(2) 0.38287(15) -0.37027(10) 0.0522(4) Uani d . 1
C C14 0.7107(2) 0.31840(14) -0.30732(11) 0.0514(4) Uani d . 1
H H14A 0.7654 0.2508 -0.3263 0.062 Uiso calc R 1
C C15 0.75793(18) 0.35409(12) -0.21479(10) 0.0418(3) Uani d . 1
H H15A 0.8454 0.3101 -0.1706 0.050 Uiso calc R 1

loop_
_atom_site_aniso_label
_atom_site_aniso_U_11
_atom_site_aniso_U_22
_atom_site_aniso_U_33
_atom_site_aniso_U_12
_atom_site_aniso_U_13
_atom_site_aniso_U_23
F 0.1133(9) 0.0953(8) 0.0383(6) 0.0028(7) 0.0166(5) -0.0175(5)
O1 0.0562(6) 0.0548(6) 0.0317(5) -0.0022(5) 0.0020(4) -0.0099(4)
O2 0.0462(5) 0.0447(5) 0.0384(5) 0.0093(4) 0.0005(4) 0.0028(4)
C1 0.0304(6) 0.0350(6) 0.0298(6) -0.0055(5) 0.0069(5) 0.0015(5)
C2 0.0295(6) 0.0384(7) 0.0308(6) -0.0058(5) 0.0020(5) 0.0010(5)
C3 0.0350(7) 0.0418(7) 0.0300(7) -0.0106(5) 0.0057(5) -0.0054(5)
C4 0.0456(8) 0.0418(8) 0.0424(8) 0.0012(6) 0.0093(6) -0.0070(6)
C5 0.0557(9) 0.0475(8) 0.0388(8) 0.0148(7) 0.0030(6) 0.0024(6)
C6 0.0470(8) 0.0464(8) 0.0316(7) 0.0058(6) 0.0046(6) 0.0023(6)
C7 0.0288(6) 0.0336(6) 0.0335(6) -0.0046(5) 0.0067(5) 0.0035(5)
C8 0.0306(6) 0.0360(7) 0.0311(6) -0.0016(5) 0.0066(5) 0.0018(5)
C9 0.0304(6) 0.0378(7) 0.0354(7) -0.0016(5) 0.0073(5) 0.0030(5)
C10 0.0285(6) 0.0377(7) 0.0382(7) -0.0057(5) 0.0104(5) -0.0024(5)
C11 0.0442(7) 0.0459(8) 0.0382(8) 0.0042(6) 0.0103(6) -0.0012(6)
C12 0.0578(9) 0.0619(10) 0.0345(8) 0.0037(8) 0.0062(7) 0.0031(7)
C13 0.0629(10) 0.0619(10) 0.0328(8) -0.0047(8) 0.0140(7) -0.0086(7)
C14 0.0573(9) 0.0512(9) 0.0497(9) 0.0007(7) 0.0209(7) -0.0149(7)
C15 0.0388(7) 0.0414(8) 0.0455(8) 0.0003(6) 0.0107(6) -0.0030(6)

loop_
_atom_type_symbol
_atom_type_description
_atom_type_scat_dispersion_real
_atom_type_scat_dispersion_imag
_atom_type_scat_source
C C 0.0033 0.0016 'International Tables Vol C Tables 4.2.6.8 and 6.1.1.4'
H H 0.0000 0.0000 'International Tables Vol C Tables 4.2.6.8 and 6.1.1.4'
O O 0.0106 0.0060 'International Tables Vol C Tables 4.2.6.8 and 6.1.1.4'
F F 0.0171 0.0103 'International Tables Vol C Tables 4.2.6.8 and 6.1.1.4'

loop_
_geom_angle_atom_site_label_1
_geom_angle_atom_site_label_2
_geom_angle_atom_site_label_3
_geom_angle
C3 O1 H1 109.5
C2 C1 C6 118.83(11)
C2 C1 C7 117.59(11)
C6 C1 C7 123.58(11)
C3 C2 C1 121.10(11)
C3 C2 H2A 119.4
C1 C2 H2A 119.4
O1 C3 C2 117.18(11)
O1 C3 C4 123.05(12)
C2 C3 C4 119.77(12)
C5 C4 C3 119.51(13)
C5 C4 H4A 120.2
C3 C4 H4A 120.2
C6 C5 C4 121.25(13)
C6 C5 H5A 119.4
C4 C5 H5A 119.4
C5 C6 C1 119.53(12)
C5 C6 H6A 120.2
C1 C6 H6A 120.2
O2 C7 C8 120.57(11)
O2 C7 C1 118.94(11)
C8 C7 C1 120.49(10)
C9 C8 C7 121.27(11)
C9 C8 H8A 119.4
C7 C8 H8A 119.4
C8 C9 C10 127.49(12)
C8 C9 H9A 116.3
C10 C9 H9A 116.3
C15 C10 C11 117.91(12)
C15 C10 C9 119.80(12)
C11 C10 C9 122.28(12)
C12 C11 C10 121.45(13)
C12 C11 H11A 119.3
C10 C11 H11A 119.3
C13 C12 C11 118.18(14)
C13 C12 H12A 120.9
C11 C12 H12A 120.9
C14 C13 F 118.79(14)
C14 C13 C12 122.68(13)
F C13 C12 118.53(14)
C13 C14 C15 118.74(14)
C13 C14 H14A 120.6
C15 C14 H14A 120.6
C14 C15 C10 121.04(13)
C14 C15 H15A 119.5
C10 C15 H15A 119.5

loop_
_geom_bond_atom_site_label_1
_geom_bond_atom_site_label_2
_geom_bond_distance
F C13 1.3635(16)
O1 C3 1.3622(15)
O1 H1 0.83
O2 C7 1.2348(14)
C1 C2 1.3962(16)
C1 C6 1.4009(17)
C1 C7 1.4861(17)
C2 C3 1.3766(18)
C2 H2A 0.94
C3 C4 1.3890(18)
C4 C5 1.3832(18)
C4 H4A 0.94
C5 C6 1.379(2)
C5 H5A 0.94
C6 H6A 0.94
C7 C8 1.4700(17)
C8 C9 1.3330(17)
C8 H8A 0.94
C9 C10 1.4564(17)
C9 H9A 0.94
C10 C15 1.3884(18)
C10 C11 1.3989(18)
C11 C12 1.3739(19)
C11 H11A 0.94
C12 C13 1.373(2)
C12 H12A 0.94
C13 C14 1.359(2)
C14 C15 1.3825(19)
C14 H14A 0.94
C15 H15A 0.94

loop_
_geom_hbond_atom_site_label_D
_geom_hbond_atom_site_label_H
_geom_hbond_atom_site_label_A
_geom_hbond_site_symmetry_A
_geom_hbond_distance_DH
_geom_hbond_distance_HA
_geom_hbond_distance_DA
_geom_hbond_angle_DHA
O1 H1 O2 2_655 0.83 1.91 2.7013(13) 159

loop_
_geom_torsion_atom_site_label_1
_geom_torsion_atom_site_label_2
_geom_torsion_atom_site_label_3
_geom_torsion_atom_site_label_4
_geom_torsion
C6 C1 C2 C3 0.27(18)
C7 C1 C2 C3 -178.49(11)
C1 C2 C3 O1 179.23(10)
C1 C2 C3 C4 -0.65(19)
O1 C3 C4 C5 -179.26(12)
C2 C3 C4 C5 0.6(2)
C3 C4 C5 C6 -0.2(2)
C4 C5 C6 C1 -0.2(2)
C2 C1 C6 C5 0.15(19)
C7 C1 C6 C5 178.82(13)
C2 C1 C7 O2 -3.07(16)
C6 C1 C7 O2 178.24(11)
C2 C1 C7 C8 176.94(10)
C6 C1 C7 C8 -1.75(18)
O2 C7 C8 C9 -5.25(18)
C1 C7 C8 C9 174.75(11)
C7 C8 C9 C10 -179.81(10)
C8 C9 C10 C15 -174.46(12)
C8 C9 C10 C11 4.9(2)
C15 C10 C11 C12 0.2(2)
C9 C10 C11 C12 -179.18(12)
C10 C11 C12 C13 -0.2(2)
C11 C12 C13 C14 0.0(2)
C11 C12 C13 F 179.08(13)
F C13 C14 C15 -178.96(12)
C12 C13 C14 C15 0.1(2)
C13 C14 C15 C10 -0.1(2)
C11 C10 C15 C14 -0.10(19)
C9 C10 C15 C14 179.32(12)

loop_
_cod_related_entry_id
_cod_related_entry_database
_cod_related_entry_code
1 ChemSpider 30655289
